data_1560459
loop_
_publ_author_name
'Xiao, Ying-Hui'
'Huang, Jing'
'Deng, Zhao-Peng'
'Huo, Li-Hua'
'Gao, Shan'

_publ_section_title
;
 Syntheses and characterizations of multinuclear, chain and layer
 silver(I) complexes assembled from bispyridine analogues of
 pyridinyl-hexahydropyrimidine
;
_journal_name_full 'Journal of Solid State Chemistry'
_journal_page_first 255
_journal_page_last 265
_journal_paper_doi 10.1016/j.jssc.2017.04.033
_journal_volume 251
_journal_year 2017
_chemical_formula_moiety 'C18 H26 Ag2 N8 O6'
_chemical_formula_sum 'C18 H26 Ag2 N8 O6'
_chemical_formula_weight 666.21
_space_group_IT_number 14
_space_group_name_Hall '-P 2yn'
_space_group_name_H-M_alt 'P 1 21/n 1'
_symmetry_cell_setting monoclinic
_symmetry_space_group_name_Hall '-P 2yn'
_symmetry_space_group_name_H-M 'P 1 21/n 1'
_atom_sites_solution_hydrogens geom
_atom_sites_solution_primary direct
_atom_sites_solution_secondary difmap
_cell_angle_alpha 90.00
_cell_angle_beta 109.741(8)
_cell_angle_gamma 90.00
_cell_formula_units_Z 2
_cell_length_a 8.6176(5)
_cell_length_b 14.0880(5)
_cell_length_c 10.1739(7)
_cell_measurement_reflns_used 1366
_cell_measurement_temperature 295(2)
_cell_measurement_theta_max 27.56
_cell_measurement_theta_min 3.59
_cell_volume 1162.57(13)
_computing_cell_refinement
;
CrysAlis Pro (Agilent, 2013)
;
_computing_data_collection
;
CrysAlis Pro (Agilent, 2013)
;
_computing_data_reduction
;
CrysAlis Pro (Agilent, 2013)
;
_computing_molecular_graphics '(K. Brandenburg, Diamond 3.1, 2009)'
_computing_publication_material '(K. Brandenburg, Diamond 3.1, 2009)'
_computing_structure_refinement 'SHELXL-97 (Sheldrick, 1997)'
_computing_structure_solution 'SHELXS-97 (Sheldrick, 1990)'
_diffrn_ambient_temperature 295(2)
_diffrn_detector_area_resol_mean 16.1954
_diffrn_measured_fraction_theta_full 0.991
_diffrn_measured_fraction_theta_max 0.991
_diffrn_measurement_device_type 'Xcalibur, Eos'
_diffrn_measurement_method '\w scans'
_diffrn_radiation_monochromator graphite
_diffrn_radiation_source 'Enhance (Mo) X-ray Source'
_diffrn_radiation_type MoK\a
_diffrn_radiation_wavelength 0.71073
_diffrn_reflns_av_R_equivalents 0.0248
_diffrn_reflns_av_sigmaI/netI 0.0485
_diffrn_reflns_limit_h_max 11
_diffrn_reflns_limit_h_min -6
_diffrn_reflns_limit_k_max 16
_diffrn_reflns_limit_k_min -18
_diffrn_reflns_limit_l_max 12
_diffrn_reflns_limit_l_min -13
_diffrn_reflns_number 4294
_diffrn_reflns_theta_full 27.56
_diffrn_reflns_theta_max 27.56
_diffrn_reflns_theta_min 3.59
_exptl_absorpt_coefficient_mu 1.737
_exptl_absorpt_correction_T_max 0.8057
_exptl_absorpt_correction_T_min 0.7451
_exptl_absorpt_correction_type multi-scan
_exptl_absorpt_process_details
; 
CrysAlis Pro (Agilent, 2013)
Empirical absorption correction using spherical harmonics,
 implemented in SCALE3 ABSPACK scaling algorithm. 
;
_exptl_crystal_colour colorless
_exptl_crystal_density_diffrn 1.903
_exptl_crystal_density_method 'not measured'
_exptl_crystal_description prism
_exptl_crystal_F_000 664
_exptl_crystal_size_max 0.18
_exptl_crystal_size_mid 0.15
_exptl_crystal_size_min 0.13
_refine_diff_density_max 0.601
_refine_diff_density_min -0.414
_refine_diff_density_rms 0.087
_refine_ls_extinction_method none
_refine_ls_goodness_of_fit_ref 1.021
_refine_ls_hydrogen_treatment mixed
_refine_ls_matrix_type full
_refine_ls_number_parameters 160
_refine_ls_number_reflns 2659
_refine_ls_number_restraints 2
_refine_ls_restrained_S_all 1.021
_refine_ls_R_factor_all 0.0610
_refine_ls_R_factor_gt 0.0396
_refine_ls_shift/su_max 0.001
_refine_ls_shift/su_mean 0.000
_refine_ls_structure_factor_coef Fsqd
_refine_ls_weighting_details 'calc w=1/[\s^2^(Fo^2^)+(0.0305P)^2^+0.0000P] where P=(Fo^2^+2Fc^2^)/3'
_refine_ls_weighting_scheme calc
_refine_ls_wR_factor_gt 0.0743
_refine_ls_wR_factor_ref 0.0827
_reflns_number_gt 1972
_reflns_number_total 2659
_reflns_threshold_expression >2sigma(I)
_cod_data_source_file JSSC-2017-251-255.cif
_cod_data_source_block complex7
_cod_original_cell_volume 1162.56(12)
_cod_original_sg_symbol_H-M 'P 21/n'
_cod_database_code 1560459

loop_
_symmetry_equiv_pos_as_xyz
'x, y, z'
'-x+1/2, y+1/2, -z+1/2'
'-x, -y, -z'
'x-1/2, -y-1/2, z-1/2'

loop_
_atom_site_label
_atom_site_type_symbol
_atom_site_fract_x
_atom_site_fract_y
_atom_site_fract_z
_atom_site_U_iso_or_equiv
_atom_site_adp_type
_atom_site_occupancy
_atom_site_symmetry_multiplicity
_atom_site_calc_flag
_atom_site_refinement_flags
_atom_site_disorder_assembly
_atom_site_disorder_group
Ag1 Ag 0.54913(4) 0.40578(2) 0.47953(3) 0.04546(13) Uani 1 1 d . . .
O1 O 0.5254(5) 0.2345(3) 0.3134(4) 0.0826(11) Uani 1 1 d . . .
O2 O 0.6604(5) 0.2248(2) 0.5315(4) 0.0764(10) Uani 1 1 d . . .
O3 O 0.6080(6) 0.1015(2) 0.4038(5) 0.1015(14) Uani 1 1 d . . .
N1 N 0.2338(6) 0.3863(4) 0.4501(4) 0.0831(15) Uani 1 1 d . . .
N2 N 0.2719(4) 0.5769(2) 0.3016(4) 0.0406(8) Uani 1 1 d D . .
H2N H 0.179(3) 0.603(3) 0.293(5) 0.061 Uiso 1 1 d D . .
N3 N 0.3830(4) 0.4316(2) 0.2537(4) 0.0412(8) Uani 1 1 d D . .
H3N H 0.356(5) 0.3749(14) 0.223(4) 0.062 Uiso 1 1 d D . .
N4 N 0.5978(4) 0.1867(2) 0.4169(4) 0.0469(8) Uani 1 1 d . . .
C1 C 0.1582(8) 0.3359(5) 0.5247(6) 0.094(2) Uani 1 1 d . . .
H1 H 0.2227 0.3083 0.6084 0.113 Uiso 1 1 calc R . .
C2 C -0.0082(7) 0.3241(4) 0.4821(6) 0.0728(16) Uani 1 1 d . . .
H2A H -0.0576 0.2933 0.5387 0.087 Uiso 1 1 calc R . .
C3 C -0.0992(7) 0.3579(4) 0.3567(7) 0.0862(19) Uani 1 1 d . . .
H3A H -0.2120 0.3463 0.3215 0.103 Uiso 1 1 calc R . .
C4 C -0.0237(6) 0.4102(4) 0.2800(7) 0.0819(17) Uani 1 1 d . . .
H4 H -0.0862 0.4348 0.1935 0.098 Uiso 1 1 calc R . .
C5 C 0.1418(5) 0.4256(3) 0.3312(4) 0.0435(10) Uani 1 1 d . . .
C6 C 0.2282(5) 0.4783(3) 0.2480(4) 0.0401(9) Uani 1 1 d . . .
H6 H 0.1552 0.4815 0.1505 0.048 Uiso 1 1 calc R . .
C7 C 0.3346(6) 0.6296(3) 0.2029(5) 0.0550(12) Uani 1 1 d . . .
H7A H 0.3597 0.6946 0.2343 0.066 Uiso 1 1 calc R . .
H7B H 0.2513 0.6307 0.1107 0.066 Uiso 1 1 calc R . .
C8 C 0.4876(6) 0.5811(3) 0.1971(5) 0.0553(12) Uani 1 1 d . . .
H8A H 0.5736 0.5853 0.2876 0.066 Uiso 1 1 calc R . .
H8B H 0.5263 0.6130 0.1295 0.066 Uiso 1 1 calc R . .
C9 C 0.4533(5) 0.4779(3) 0.1564(4) 0.0486(10) Uani 1 1 d . . .
H9A H 0.3763 0.4733 0.0617 0.058 Uiso 1 1 calc R . .
H9B H 0.5547 0.4463 0.1602 0.058 Uiso 1 1 calc R . .

loop_
_atom_site_aniso_label
_atom_site_aniso_U_11
_atom_site_aniso_U_22
_atom_site_aniso_U_33
_atom_site_aniso_U_23
_atom_site_aniso_U_13
_atom_site_aniso_U_12
Ag1 0.0531(2) 0.04316(19) 0.03799(19) -0.00147(16) 0.01261(15) 0.00823(15)
O1 0.094(3) 0.069(2) 0.069(2) 0.023(2) 0.008(2) 0.022(2)
O2 0.097(3) 0.065(2) 0.057(2) -0.020(2) 0.013(2) -0.013(2)
O3 0.124(4) 0.041(2) 0.097(3) -0.012(2) -0.018(3) 0.018(2)
N1 0.072(3) 0.122(4) 0.048(2) 0.016(3) 0.011(2) -0.043(3)
N2 0.048(2) 0.0376(19) 0.0370(19) 0.0019(15) 0.0153(17) 0.0034(15)
N3 0.049(2) 0.0400(18) 0.0397(19) -0.0071(16) 0.0212(18) -0.0035(16)
N4 0.047(2) 0.038(2) 0.049(2) -0.0002(18) 0.0083(19) 0.0024(16)
C1 0.095(5) 0.126(5) 0.056(3) 0.022(4) 0.017(3) -0.054(4)
C2 0.083(4) 0.079(4) 0.074(4) -0.002(3) 0.049(4) -0.025(3)
C3 0.047(3) 0.096(4) 0.121(5) 0.031(4) 0.035(4) -0.005(3)
C4 0.049(3) 0.092(4) 0.098(5) 0.039(4) 0.017(3) 0.002(3)
C5 0.044(2) 0.046(2) 0.042(2) -0.003(2) 0.016(2) -0.0072(18)
C6 0.042(2) 0.045(2) 0.032(2) -0.0025(19) 0.0106(18) -0.0037(18)
C7 0.078(3) 0.048(2) 0.041(2) 0.011(2) 0.022(2) -0.005(2)
C8 0.067(3) 0.065(3) 0.040(2) 0.003(2) 0.026(2) -0.018(2)
C9 0.049(2) 0.067(3) 0.036(2) -0.001(2) 0.021(2) 0.000(2)

loop_
_atom_type_symbol
_atom_type_description
_atom_type_scat_dispersion_real
_atom_type_scat_dispersion_imag
_atom_type_scat_source
C C 0.0033 0.0016 'International Tables Vol C Tables 4.2.6.8 and 6.1.1.4'
H H 0.0000 0.0000 'International Tables Vol C Tables 4.2.6.8 and 6.1.1.4'
Ag Ag -0.8971 1.1015 'International Tables Vol C Tables 4.2.6.8 and 6.1.1.4'
N N 0.0061 0.0033 'International Tables Vol C Tables 4.2.6.8 and 6.1.1.4'
O O 0.0106 0.0060 'International Tables Vol C Tables 4.2.6.8 and 6.1.1.4'

loop_
_geom_angle_atom_site_label_1
_geom_angle_atom_site_label_2
_geom_angle_atom_site_label_3
_geom_angle
_geom_angle_site_symmetry_1
_geom_angle_site_symmetry_3
N2 Ag1 N3 164.15(12) 3_666 .
N2 Ag1 Ag1 83.85(8) 3_666 3_666
N3 Ag1 Ag1 83.28(8) . 3_666
C5 N1 C1 118.6(5) . .
C7 N2 C6 108.8(3) . .
C7 N2 Ag1 109.2(3) . 3_666
C6 N2 Ag1 117.8(2) . 3_666
C7 N2 H2N 104(3) . .
C6 N2 H2N 105(3) . .
Ag1 N2 H2N 111(3) 3_666 .
C6 N3 C9 110.4(3) . .
C6 N3 Ag1 111.2(2) . .
C9 N3 Ag1 119.0(3) . .
C6 N3 H3N 105(3) . .
C9 N3 H3N 107(3) . .
Ag1 N3 H3N 102(3) . .
O3 N4 O1 118.8(4) . .
O3 N4 O2 120.7(4) . .
O1 N4 O2 120.5(4) . .
N1 C1 C2 122.6(6) . .
N1 C1 H1 118.7 . .
C2 C1 H1 118.7 . .
C3 C2 C1 118.4(5) . .
C3 C2 H2A 120.8 . .
C1 C2 H2A 120.8 . .
C2 C3 C4 119.4(5) . .
C2 C3 H3A 120.3 . .
C4 C3 H3A 120.3 . .
C5 C4 C3 120.0(5) . .
C5 C4 H4 120.0 . .
C3 C4 H4 120.0 . .
N1 C5 C4 120.7(4) . .
N1 C5 C6 117.7(4) . .
C4 C5 C6 121.3(4) . .
N3 C6 N2 106.7(3) . .
N3 C6 C5 111.9(3) . .
N2 C6 C5 111.5(3) . .
N3 C6 H6 108.9 . .
N2 C6 H6 108.9 . .
C5 C6 H6 108.9 . .
N2 C7 C8 108.8(3) . .
N2 C7 H7A 109.9 . .
C8 C7 H7A 109.9 . .
N2 C7 H7B 109.9 . .
C8 C7 H7B 109.9 . .
H7A C7 H7B 108.3 . .
C7 C8 C9 110.8(4) . .
C7 C8 H8A 109.5 . .
C9 C8 H8A 109.5 . .
C7 C8 H8B 109.5 . .
C9 C8 H8B 109.5 . .
H8A C8 H8B 108.1 . .
N3 C9 C8 109.1(3) . .
N3 C9 H9A 109.9 . .
C8 C9 H9A 109.9 . .
N3 C9 H9B 109.9 . .
C8 C9 H9B 109.9 . .
H9A C9 H9B 108.3 . .

loop_
_geom_bond_atom_site_label_1
_geom_bond_atom_site_label_2
_geom_bond_distance
_geom_bond_site_symmetry_2
Ag1 N2 2.253(4) 3_666
Ag1 N3 2.289(4) .
Ag1 Ag1 2.8594(6) 3_666
O1 N4 1.228(4) .
O2 N4 1.230(4) .
O3 N4 1.214(4) .
N1 C5 1.323(6) .
N1 C1 1.356(6) .
N2 C7 1.490(5) .
N2 C6 1.493(5) .
N2 Ag1 2.253(4) 3_666
N2 H2N 0.86(5) .
N3 C6 1.471(5) .
N3 C9 1.475(5) .
N3 H3N 0.86(5) .
C1 C2 1.361(8) .
C1 H1 0.9300 .
C2 C3 1.339(7) .
C2 H2A 0.9300 .
C3 C4 1.385(7) .
C3 H3A 0.9300 .
C4 C5 1.360(6) .
C4 H4 0.9300 .
C5 C6 1.499(5) .
C6 H6 0.9800 .
C7 C8 1.504(6) .
C7 H7A 0.9700 .
C7 H7B 0.9700 .
C8 C9 1.514(6) .
C8 H8A 0.9700 .
C8 H8B 0.9700 .
C9 H9A 0.9700 .
C9 H9B 0.9700 .

loop_
_geom_hbond_atom_site_label_D
_geom_hbond_atom_site_label_H
_geom_hbond_atom_site_label_A
_geom_hbond_distance_DH
_geom_hbond_distance_HA
_geom_hbond_distance_DA
_geom_hbond_angle_DHA
_geom_hbond_site_symmetry_A
N2 H2N O1 0.86(5) 2.53(2) 3.292(5) 148(4) 2
N3 H3N O1 0.86(5) 2.45(4) 3.014(5) 124(4) .

loop_
_geom_torsion_atom_site_label_1
_geom_torsion_atom_site_label_2
_geom_torsion_atom_site_label_3
_geom_torsion_atom_site_label_4
_geom_torsion
_geom_torsion_site_symmetry_1
_geom_torsion_site_symmetry_2
_geom_torsion_site_symmetry_3
_geom_torsion_site_symmetry_4
N2 Ag1 N3 C6 -78.9(4) 3_666 . . .
Ag1 Ag1 N3 C6 -43.1(2) 3_666 . . .
N2 Ag1 N3 C9 51.1(5) 3_666 . . .
Ag1 Ag1 N3 C9 86.9(2) 3_666 . . .
C5 N1 C1 C2 0.1(9) . . . .
N1 C1 C2 C3 4.9(10) . . . .
C1 C2 C3 C4 -5.3(9) . . . .
C2 C3 C4 C5 1.0(9) . . . .
C1 N1 C5 C4 -4.7(8) . . . .
C1 N1 C5 C6 -178.0(5) . . . .
C3 C4 C5 N1 4.2(8) . . . .
C3 C4 C5 C6 177.3(5) . . . .
C9 N3 C6 N2 -65.2(4) . . . .
Ag1 N3 C6 N2 69.1(3) . . . .
C9 N3 C6 C5 172.6(3) . . . .
Ag1 N3 C6 C5 -53.1(4) . . . .
C7 N2 C6 N3 65.6(4) . . . .
Ag1 N2 C6 N3 -59.2(3) 3_666 . . .
C7 N2 C6 C5 -171.9(3) . . . .
Ag1 N2 C6 C5 63.3(4) 3_666 . . .
N1 C5 C6 N3 37.4(5) . . . .
C4 C5 C6 N3 -135.9(5) . . . .
N1 C5 C6 N2 -82.0(5) . . . .
C4 C5 C6 N2 104.6(5) . . . .
C6 N2 C7 C8 -61.7(4) . . . .
Ag1 N2 C7 C8 68.1(4) 3_666 . . .
N2 C7 C8 C9 56.3(5) . . . .
C6 N3 C9 C8 60.1(4) . . . .
Ag1 N3 C9 C8 -70.3(4) . . . .
C7 C8 C9 N3 -55.0(5) . . . .
